data_4034221
loop_
_publ_author_name
'Qiu, Yi-Feng'
'Niu, Yue-Jie'
'Wei, Xi'
'Cao, Bao-Qian'
'Wang, Xi-Cun'
'Quan, Zheng-Jun'

_publ_section_title
;
 AgSCF<sub>3</sub>/Na<sub>2</sub>S<sub>2</sub>O<sub>8</sub>-Promoted
 Trifluoromethylthiolation/Cyclization of o-Propargyl Arylazides/
 o-Alkynyl Benzylazides: Synthesis of SCF<sub>3</sub>-Substituted
 Quinolines and Isoquinolines.
;
_journal_issue 7
_journal_name_full 'The Journal of organic chemistry'
_journal_page_first 4165
_journal_page_last 4178
_journal_paper_doi 10.1021/acs.joc.9b00181
_journal_volume 84
_journal_year 2019
_chemical_formula_moiety 'C16 H10 F3 N S'
_chemical_formula_sum 'C16 H10 F3 N S'
_chemical_formula_weight 305.31
_space_group_crystal_system orthorhombic
_space_group_IT_number 19
_space_group_name_Hall 'P 2ac 2ab'
_space_group_name_H-M_alt 'P 21 21 21'
_atom_sites_solution_hydrogens geom
_audit_creation_method SHELXL-2016/6
_cell_angle_alpha 90
_cell_angle_beta 90
_cell_angle_gamma 90
_cell_formula_units_Z 8
_cell_length_a 5.56940(10)
_cell_length_b 16.5355(4)
_cell_length_c 30.0961(6)
_cell_measurement_reflns_used 9928
_cell_measurement_temperature 291(2)
_cell_measurement_theta_max 25.05
_cell_measurement_theta_min 2.55
_cell_volume 2771.63(10)
_computing_structure_refinement 'SHELXL-2016/6 (Sheldrick, 2016)'
_diffrn_ambient_temperature 291(2)
_diffrn_measured_fraction_theta_full 0.998
_diffrn_measured_fraction_theta_max 0.998
_diffrn_measurement_device_type 'Bruker APEX-II CCD'
_diffrn_measurement_method '\f and \w scans'
_diffrn_radiation_type MoK\a
_diffrn_radiation_wavelength 0.71073
_diffrn_reflns_av_R_equivalents 0.0993
_diffrn_reflns_av_unetI/netI 0.0443
_diffrn_reflns_Laue_measured_fraction_full 0.998
_diffrn_reflns_Laue_measured_fraction_max 0.998
_diffrn_reflns_limit_h_max 6
_diffrn_reflns_limit_h_min -6
_diffrn_reflns_limit_k_max 19
_diffrn_reflns_limit_k_min -19
_diffrn_reflns_limit_l_max 35
_diffrn_reflns_limit_l_min -35
_diffrn_reflns_number 47182
_diffrn_reflns_point_group_measured_fraction_full 0.999
_diffrn_reflns_point_group_measured_fraction_max 0.999
_diffrn_reflns_theta_full 25.164
_diffrn_reflns_theta_max 25.164
_diffrn_reflns_theta_min 2.375
_exptl_absorpt_coefficient_mu 0.259
_exptl_absorpt_correction_type none
_exptl_crystal_density_diffrn 1.463
_exptl_crystal_description block
_exptl_crystal_F_000 1248
_exptl_crystal_size_max 0.320
_exptl_crystal_size_mid 0.260
_exptl_crystal_size_min 0.250
_refine_diff_density_max 0.131
_refine_diff_density_min -0.189
_refine_diff_density_rms 0.039
_refine_ls_abs_structure_details
;
 Flack x determined using 1295 quotients [(I+)-(I-)]/[(I+)+(I-)]
 (Parsons, Flack and Wagner, Acta Cryst. B69 (2013) 249-259).
;
_refine_ls_abs_structure_Flack 0.010(19)
_refine_ls_extinction_method none
_refine_ls_goodness_of_fit_ref 0.954
_refine_ls_hydrogen_treatment constr
_refine_ls_matrix_type full
_refine_ls_number_parameters 379
_refine_ls_number_reflns 4964
_refine_ls_number_restraints 0
_refine_ls_restrained_S_all 0.954
_refine_ls_R_factor_all 0.0427
_refine_ls_R_factor_gt 0.0279
_refine_ls_shift/su_max 0.000
_refine_ls_shift/su_mean 0.000
_refine_ls_structure_factor_coef Fsqd
_refine_ls_weighting_details 'w=1/[\s^2^(Fo^2^)+(0.0310P)^2^] where P=(Fo^2^+2Fc^2^)/3'
_refine_ls_weighting_scheme calc
_refine_ls_wR_factor_gt 0.0606
_refine_ls_wR_factor_ref 0.0631
_reflns_Friedel_coverage 0.718
_reflns_Friedel_fraction_full 1.000
_reflns_Friedel_fraction_max 1.000
_reflns_number_gt 3729
_reflns_number_total 4964
_reflns_threshold_expression 'I > 2\s(I)'
_cod_data_source_file jo9b00181_si_003.cif
_cod_data_source_block yao
_cod_original_cell_volume 2771.64(10)
_cod_database_code 4034221
_shelx_shelxl_version_number 2016/6
_shelx_space_group_comment
;
The symmetry employed for this shelxl refinement is uniquely defined
by the following loop, which should always be used as a source of
symmetry information in preference to the above space-group names.
They are only intended as comments.
;
_shelx_estimated_absorpt_t_min 0.922
_shelx_estimated_absorpt_t_max 0.938

loop_
_space_group_symop_operation_xyz
'x, y, z'
'-x+1/2, -y, z+1/2'
'-x, y+1/2, -z+1/2'
'x+1/2, -y+1/2, -z'

loop_
_atom_site_label
_atom_site_type_symbol
_atom_site_fract_x
_atom_site_fract_y
_atom_site_fract_z
_atom_site_U_iso_or_equiv
_atom_site_adp_type
_atom_site_occupancy
_atom_site_site_symmetry_order
_atom_site_calc_flag
_atom_site_refinement_flags_posn
_atom_site_refinement_flags_adp
C1 C 0.1768(4) 0.37026(15) 0.81379(8) 0.0419(6) Uani 1 1 d . .
C2 C 0.3244(4) 0.31947(14) 0.78966(8) 0.0400(6) Uani 1 1 d . .
C3 C 0.2894(4) 0.23438(15) 0.79143(8) 0.0409(6) Uani 1 1 d . .
C4 C 0.4403(5) 0.17628(16) 0.77160(9) 0.0533(7) Uani 1 1 d . .
H4 H 0.572547 0.193145 0.755152 0.064 Uiso 1 1 calc R U
C5 C 0.3954(5) 0.09616(17) 0.77617(10) 0.0649(8) Uani 1 1 d . .
H5 H 0.499323 0.058822 0.763361 0.078 Uiso 1 1 calc R U
C6 C 0.1951(5) 0.06870(18) 0.79986(11) 0.0666(9) Uani 1 1 d . .
H6 H 0.165217 0.013550 0.802369 0.080 Uiso 1 1 calc R U
C7 C 0.0445(5) 0.12290(16) 0.81918(9) 0.0581(7) Uani 1 1 d . .
H7 H -0.088009 0.104590 0.835064 0.070 Uiso 1 1 calc R U
C8 C 0.0868(4) 0.20582(15) 0.81540(8) 0.0445(6) Uani 1 1 d . .
C9 C -0.0625(5) 0.26475(17) 0.83512(8) 0.0510(7) Uani 1 1 d . .
H9 H -0.201114 0.246641 0.849187 0.061 Uiso 1 1 calc R U
C10 C 0.0522(5) 0.51461(16) 0.80702(10) 0.0621(8) Uani 1 1 d . .
H10 H -0.088103 0.497525 0.793138 0.075 Uiso 1 1 calc R U
C11 C 0.0880(6) 0.59597(18) 0.81466(11) 0.0722(9) Uani 1 1 d . .
H11 H -0.026391 0.633461 0.805595 0.087 Uiso 1 1 calc R U
C12 C 0.2927(6) 0.62128(18) 0.83564(11) 0.0703(9) Uani 1 1 d . .
H12 H 0.316506 0.676104 0.840938 0.084 Uiso 1 1 calc R U
C13 C 0.4618(6) 0.56674(19) 0.84885(10) 0.0708(9) Uani 1 1 d . .
H13 H 0.599037 0.584364 0.863557 0.085 Uiso 1 1 calc R U
C14 C 0.4294(5) 0.48486(17) 0.84035(9) 0.0579(8) Uani 1 1 d . .
H14 H 0.547288 0.447895 0.848529 0.069 Uiso 1 1 calc R U
C15 C 0.3999(5) 0.36098(19) 0.70424(10) 0.0618(8) Uani 1 1 d . .
C16 C 0.4729(6) 0.56470(19) 0.09552(9) 0.0653(8) Uani 1 1 d . .
H16 H 0.609999 0.578267 0.111503 0.078 Uiso 1 1 calc R U
C17 C 0.3302(5) 0.62851(17) 0.07983(10) 0.0571(7) Uani 1 1 d . .
C18 C 0.3817(7) 0.7103(2) 0.08959(11) 0.0788(10) Uani 1 1 d . .
H18 H 0.514229 0.723569 0.106913 0.095 Uiso 1 1 calc R U
C19 C 0.2358(9) 0.7696(2) 0.07347(13) 0.0954(14) Uani 1 1 d . .
H19 H 0.270051 0.823450 0.079813 0.114 Uiso 1 1 calc R U
C20 C 0.0378(8) 0.7509(2) 0.04783(13) 0.0945(12) Uani 1 1 d . .
H20 H -0.060563 0.792360 0.037562 0.113 Uiso 1 1 calc R U
C21 C -0.0166(6) 0.67233(18) 0.03723(10) 0.0722(9) Uani 1 1 d . .
H21 H -0.149295 0.660809 0.019567 0.087 Uiso 1 1 calc R U
C22 C 0.1303(5) 0.60883(16) 0.05332(9) 0.0515(7) Uani 1 1 d . .
C23 C 0.0877(4) 0.52485(15) 0.04503(8) 0.0459(7) Uani 1 1 d . .
C24 C 0.2281(5) 0.46742(15) 0.06542(9) 0.0450(7) Uani 1 1 d . .
C25 C -0.0256(4) 0.34570(16) 0.08133(9) 0.0514(7) Uani 1 1 d . .
H25 H -0.141655 0.379376 0.093628 0.062 Uiso 1 1 calc R U
C26 C -0.0602(5) 0.26328(17) 0.08095(9) 0.0558(7) Uani 1 1 d . .
H26 H -0.199152 0.241616 0.093282 0.067 Uiso 1 1 calc R U
C27 C 0.1080(5) 0.21278(17) 0.06260(9) 0.0553(7) Uani 1 1 d . .
H27 H 0.082897 0.157176 0.062328 0.066 Uiso 1 1 calc R U
C28 C 0.3137(5) 0.24471(17) 0.04462(9) 0.0563(8) Uani 1 1 d . .
H28 H 0.427405 0.210712 0.031833 0.068 Uiso 1 1 calc R U
C29 C 0.3522(4) 0.32700(16) 0.04549(9) 0.0515(7) Uani 1 1 d . .
H29 H 0.493923 0.348060 0.033927 0.062 Uiso 1 1 calc R U
C30 C 0.0270(6) 0.4990(2) -0.04240(10) 0.0665(8) Uani 1 1 d . .
C31 C 0.1821(4) 0.37867(15) 0.06339(8) 0.0426(6) Uani 1 1 d . .
C32 C 0.2213(4) 0.45827(15) 0.81967(8) 0.0440(6) Uani 1 1 d . .
F1 F 0.1264(4) 0.56946(12) -0.05010(6) 0.1011(7) Uani 1 1 d . .
F2 F -0.1194(4) 0.48482(14) -0.07583(7) 0.1199(8) Uani 1 1 d . .
F3 F 0.1998(4) 0.44571(13) -0.04439(7) 0.1128(8) Uani 1 1 d . .
F4 F 0.2197(4) 0.41176(14) 0.70289(7) 0.1244(9) Uani 1 1 d . .
F5 F 0.5459(4) 0.38191(15) 0.67255(6) 0.1277(9) Uani 1 1 d . .
F6 F 0.3064(4) 0.29153(12) 0.69255(6) 0.1021(7) Uani 1 1 d . .
N1 N -0.0223(4) 0.34268(13) 0.83526(7) 0.0504(6) Uani 1 1 d . .
N2 N 0.4292(4) 0.48741(14) 0.08955(7) 0.0578(6) Uani 1 1 d . .
S1 S 0.55775(11) 0.35992(4) 0.75585(2) 0.05032(19) Uani 1 1 d . .
S2 S -0.14422(11) 0.49506(5) 0.00795(3) 0.0589(2) Uani 1 1 d . .

loop_
_atom_site_aniso_label
_atom_site_aniso_U_11
_atom_site_aniso_U_22
_atom_site_aniso_U_33
_atom_site_aniso_U_23
_atom_site_aniso_U_13
_atom_site_aniso_U_12
C1 0.0405(12) 0.0446(16) 0.0407(16) -0.0012(13) -0.0037(12) -0.0023(12)
C2 0.0388(12) 0.0441(16) 0.0371(15) -0.0010(12) 0.0007(12) -0.0018(11)
C3 0.0438(12) 0.0409(16) 0.0379(16) 0.0000(12) -0.0045(12) -0.0030(11)
C4 0.0502(14) 0.0481(18) 0.0616(19) -0.0048(13) 0.0033(14) -0.0004(14)
C5 0.0698(19) 0.0446(19) 0.080(2) -0.0059(16) -0.0009(18) 0.0060(15)
C6 0.079(2) 0.0411(18) 0.080(2) 0.0067(16) -0.0064(18) -0.0078(16)
C7 0.0639(16) 0.052(2) 0.0587(19) 0.0126(15) -0.0008(16) -0.0165(15)
C8 0.0472(14) 0.0461(16) 0.0402(15) 0.0026(13) -0.0058(13) -0.0026(12)
C9 0.0426(12) 0.0609(19) 0.0496(18) 0.0051(14) 0.0063(13) -0.0082(14)
C10 0.0542(14) 0.0521(19) 0.080(2) -0.0005(15) -0.0019(16) -0.0003(15)
C11 0.073(2) 0.048(2) 0.095(3) 0.0049(18) 0.008(2) 0.0090(16)
C12 0.082(2) 0.046(2) 0.083(3) -0.0164(16) 0.026(2) -0.0090(17)
C13 0.0679(18) 0.071(2) 0.074(2) -0.0247(18) 0.0016(17) -0.0087(19)
C14 0.0563(15) 0.055(2) 0.0619(19) -0.0147(14) -0.0048(15) -0.0019(15)
C15 0.0746(19) 0.059(2) 0.051(2) 0.0050(16) 0.0077(16) -0.0111(18)
C16 0.0664(18) 0.075(2) 0.054(2) -0.0069(17) -0.0063(16) -0.0188(17)
C17 0.0738(18) 0.0507(19) 0.0468(18) -0.0068(15) 0.0174(16) -0.0107(16)
C18 0.103(3) 0.066(2) 0.067(2) -0.0184(19) 0.024(2) -0.023(2)
C19 0.141(4) 0.049(2) 0.096(3) -0.015(2) 0.051(3) -0.017(3)
C20 0.118(3) 0.050(2) 0.115(3) 0.003(2) 0.036(3) 0.010(2)
C21 0.083(2) 0.052(2) 0.081(2) 0.0070(17) 0.016(2) 0.0091(17)
C22 0.0643(17) 0.0434(18) 0.0466(17) -0.0011(12) 0.0164(15) -0.0010(13)
C23 0.0458(13) 0.0478(17) 0.0442(16) -0.0009(12) 0.0047(12) -0.0008(12)
C24 0.0472(14) 0.0484(17) 0.0393(17) -0.0020(13) 0.0051(12) -0.0018(12)
C25 0.0444(13) 0.0559(18) 0.0541(18) 0.0034(14) -0.0001(13) 0.0050(13)
C26 0.0475(14) 0.0590(19) 0.0610(19) 0.0124(15) -0.0028(15) -0.0077(14)
C27 0.0601(18) 0.0427(17) 0.063(2) 0.0021(14) -0.0096(15) -0.0044(14)
C28 0.0517(15) 0.053(2) 0.064(2) -0.0082(15) 0.0002(15) 0.0065(14)
C29 0.0424(13) 0.0530(19) 0.0591(19) 0.0033(14) 0.0061(13) 0.0001(12)
C30 0.087(2) 0.059(2) 0.054(2) 0.0050(17) -0.0114(18) 0.000(2)
C31 0.0414(14) 0.0477(17) 0.0386(16) 0.0027(12) -0.0036(12) 0.0019(12)
C32 0.0462(13) 0.0463(16) 0.0397(16) -0.0021(13) 0.0052(13) 0.0028(12)
F1 0.1418(18) 0.0796(14) 0.0820(14) 0.0054(10) 0.0313(13) -0.0229(13)
F2 0.1465(19) 0.152(2) 0.0617(13) 0.0033(13) -0.0329(15) -0.0294(18)
F3 0.1347(17) 0.1164(17) 0.0874(16) 0.0082(12) 0.0257(13) 0.0611(15)
F4 0.1414(19) 0.139(2) 0.0926(17) -0.0005(14) -0.0327(15) 0.0657(18)
F5 0.1413(18) 0.188(2) 0.0537(13) 0.0144(13) 0.0174(14) -0.0698(18)
F6 0.1447(17) 0.0888(14) 0.0728(14) -0.0040(11) -0.0323(13) -0.0407(13)
N1 0.0471(12) 0.0538(16) 0.0502(14) -0.0008(11) 0.0075(11) -0.0034(11)
N2 0.0576(13) 0.0611(17) 0.0548(15) -0.0003(12) -0.0110(12) -0.0105(13)
S1 0.0476(3) 0.0521(4) 0.0513(4) -0.0039(3) 0.0081(3) -0.0108(3)
S2 0.0528(4) 0.0616(5) 0.0624(5) 0.0093(4) -0.0095(4) -0.0012(4)

loop_
_atom_type_symbol
_atom_type_description
_atom_type_scat_dispersion_real
_atom_type_scat_dispersion_imag
_atom_type_scat_source
C C 0.0033 0.0016 'International Tables Vol C Tables 4.2.6.8 and 6.1.1.4'
H H 0.0000 0.0000 'International Tables Vol C Tables 4.2.6.8 and 6.1.1.4'
N N 0.0061 0.0033 'International Tables Vol C Tables 4.2.6.8 and 6.1.1.4'
F F 0.0171 0.0103 'International Tables Vol C Tables 4.2.6.8 and 6.1.1.4'
S S 0.1246 0.1234 'International Tables Vol C Tables 4.2.6.8 and 6.1.1.4'

loop_
_geom_angle_atom_site_label_1
_geom_angle_atom_site_label_2
_geom_angle_atom_site_label_3
_geom_angle
N1 C1 C2 122.0(2)
N1 C1 C32 114.0(2)
C2 C1 C32 123.9(2)
C1 C2 C3 120.0(2)
C1 C2 S1 120.41(18)
C3 C2 S1 119.55(18)
C4 C3 C8 117.6(2)
C4 C3 C2 125.2(2)
C8 C3 C2 117.2(2)
C5 C4 C3 120.9(3)
C5 C4 H4 119.6
C3 C4 H4 119.6
C4 C5 C6 121.1(3)
C4 C5 H5 119.5
C6 C5 H5 119.5
C7 C6 C5 119.7(3)
C7 C6 H6 120.1
C5 C6 H6 120.1
C6 C7 C8 120.6(3)
C6 C7 H7 119.7
C8 C7 H7 119.7
C7 C8 C9 123.0(3)
C7 C8 C3 120.1(2)
C9 C8 C3 116.9(2)
N1 C9 C8 125.5(2)
N1 C9 H9 117.3
C8 C9 H9 117.3
C32 C10 C11 120.9(3)
C32 C10 H10 119.5
C11 C10 H10 119.5
C12 C11 C10 119.7(3)
C12 C11 H11 120.1
C10 C11 H11 120.1
C13 C12 C11 120.5(3)
C13 C12 H12 119.7
C11 C12 H12 119.7
C12 C13 C14 120.1(3)
C12 C13 H13 120.0
C14 C13 H13 120.0
C32 C14 C13 120.0(3)
C32 C14 H14 120.0
C13 C14 H14 120.0
F5 C15 F4 106.6(3)
F5 C15 F6 106.6(3)
F4 C15 F6 104.4(2)
F5 C15 S1 109.5(2)
F4 C15 S1 114.3(2)
F6 C15 S1 114.9(2)
N2 C16 C17 125.5(3)
N2 C16 H16 117.2
C17 C16 H16 117.2
C16 C17 C22 117.7(3)
C16 C17 C18 122.3(3)
C22 C17 C18 120.0(3)
C19 C18 C17 119.6(3)
C19 C18 H18 120.2
C17 C18 H18 120.2
C18 C19 C20 120.9(4)
C18 C19 H19 119.5
C20 C19 H19 119.5
C21 C20 C19 121.2(4)
C21 C20 H20 119.4
C19 C20 H20 119.4
C20 C21 C22 119.7(3)
C20 C21 H21 120.2
C22 C21 H21 120.2
C17 C22 C21 118.6(3)
C17 C22 C23 117.0(3)
C21 C22 C23 124.3(3)
C24 C23 C22 119.9(2)
C24 C23 S2 120.2(2)
C22 C23 S2 120.0(2)
C23 C24 N2 122.2(2)
C23 C24 C31 124.3(2)
N2 C24 C31 113.5(2)
C26 C25 C31 120.2(3)
C26 C25 H25 119.9
C31 C25 H25 119.9
C27 C26 C25 120.7(3)
C27 C26 H26 119.6
C25 C26 H26 119.6
C26 C27 C28 119.7(3)
C26 C27 H27 120.2
C28 C27 H27 120.2
C27 C28 C29 120.2(3)
C27 C28 H28 119.9
C29 C28 H28 119.9
C28 C29 C31 120.7(2)
C28 C29 H29 119.7
C31 C29 H29 119.7
F3 C30 F1 106.3(3)
F3 C30 F2 107.5(3)
F1 C30 F2 106.6(3)
F3 C30 S2 114.0(2)
F1 C30 S2 114.0(2)
F2 C30 S2 108.1(2)
C29 C31 C25 118.6(2)
C29 C31 C24 120.4(2)
C25 C31 C24 120.9(2)
C10 C32 C14 118.7(2)
C10 C32 C1 121.0(2)
C14 C32 C1 120.2(2)
C9 N1 C1 117.9(2)
C16 N2 C24 117.2(2)
C2 S1 C15 98.14(12)
C23 S2 C30 97.71(13)

loop_
_geom_bond_atom_site_label_1
_geom_bond_atom_site_label_2
_geom_bond_distance
C1 N1 1.362(3)
C1 C2 1.381(3)
C1 C32 1.487(3)
C2 C3 1.421(3)
C2 S1 1.781(2)
C3 C4 1.409(3)
C3 C8 1.420(3)
C4 C5 1.355(4)
C4 H4 0.9300
C5 C6 1.400(4)
C5 H5 0.9300
C6 C7 1.358(4)
C6 H6 0.9300
C7 C8 1.396(3)
C7 H7 0.9300
C8 C9 1.412(3)
C9 N1 1.308(3)
C9 H9 0.9300
C10 C32 1.379(3)
C10 C11 1.379(4)
C10 H10 0.9300
C11 C12 1.369(4)
C11 H11 0.9300
C12 C13 1.363(4)
C12 H12 0.9300
C13 C14 1.390(4)
C13 H13 0.9300
C14 C32 1.387(3)
C14 H14 0.9300
C15 F5 1.300(3)
C15 F4 1.309(3)
C15 F6 1.309(3)
C15 S1 1.785(3)
C16 N2 1.313(3)
C16 C17 1.403(4)
C16 H16 0.9300
C17 C22 1.408(4)
C17 C18 1.413(4)
C18 C19 1.363(5)
C18 H18 0.9300
C19 C20 1.381(5)
C19 H19 0.9300
C20 C21 1.372(4)
C20 H20 0.9300
C21 C22 1.417(4)
C21 H21 0.9300
C22 C23 1.431(3)
C23 C24 1.375(3)
C23 S2 1.776(3)
C24 N2 1.375(3)
C24 C31 1.491(3)
C25 C26 1.376(3)
C25 C31 1.388(3)
C25 H25 0.9300
C26 C27 1.371(4)
C26 H26 0.9300
C27 C28 1.372(4)
C27 H27 0.9300
C28 C29 1.378(3)
C28 H28 0.9300
C29 C31 1.385(3)
C29 H29 0.9300
C30 F3 1.306(3)
C30 F1 1.310(3)
C30 F2 1.316(3)
C30 S2 1.792(3)

loop_
_geom_torsion_atom_site_label_1
_geom_torsion_atom_site_label_2
_geom_torsion_atom_site_label_3
_geom_torsion_atom_site_label_4
_geom_torsion
N1 C1 C2 C3 -8.3(4)
C32 C1 C2 C3 170.2(2)
N1 C1 C2 S1 171.16(18)
C32 C1 C2 S1 -10.3(3)
C1 C2 C3 C4 -174.1(2)
S1 C2 C3 C4 6.5(3)
C1 C2 C3 C8 5.5(3)
S1 C2 C3 C8 -174.04(17)
C8 C3 C4 C5 -1.3(4)
C2 C3 C4 C5 178.2(3)
C3 C4 C5 C6 1.4(4)
C4 C5 C6 C7 -0.9(5)
C5 C6 C7 C8 0.4(5)
C6 C7 C8 C9 -179.4(3)
C6 C7 C8 C3 -0.4(4)
C4 C3 C8 C7 0.8(3)
C2 C3 C8 C7 -178.7(2)
C4 C3 C8 C9 179.9(2)
C2 C3 C8 C9 0.4(3)
C7 C8 C9 N1 175.0(3)
C3 C8 C9 N1 -4.1(4)
C32 C10 C11 C12 -0.9(5)
C10 C11 C12 C13 0.3(5)
C11 C12 C13 C14 1.1(5)
C12 C13 C14 C32 -2.0(4)
N2 C16 C17 C22 -3.8(4)
N2 C16 C17 C18 176.5(3)
C16 C17 C18 C19 -179.8(3)
C22 C17 C18 C19 0.5(4)
C17 C18 C19 C20 0.2(5)
C18 C19 C20 C21 -1.0(5)
C19 C20 C21 C22 1.0(5)
C16 C17 C22 C21 179.8(2)
C18 C17 C22 C21 -0.5(4)
C16 C17 C22 C23 0.7(4)
C18 C17 C22 C23 -179.5(2)
C20 C21 C22 C17 -0.2(4)
C20 C21 C22 C23 178.8(3)
C17 C22 C23 C24 4.9(4)
C21 C22 C23 C24 -174.1(2)
C17 C22 C23 S2 -174.40(18)
C21 C22 C23 S2 6.6(3)
C22 C23 C24 N2 -8.2(4)
S2 C23 C24 N2 171.08(18)
C22 C23 C24 C31 172.6(2)
S2 C23 C24 C31 -8.1(3)
C31 C25 C26 C27 -0.6(4)
C25 C26 C27 C28 0.4(4)
C26 C27 C28 C29 0.8(4)
C27 C28 C29 C31 -1.6(4)
C28 C29 C31 C25 1.4(4)
C28 C29 C31 C24 178.2(2)
C26 C25 C31 C29 -0.3(4)
C26 C25 C31 C24 -177.1(2)
C23 C24 C31 C29 120.0(3)
N2 C24 C31 C29 -59.2(3)
C23 C24 C31 C25 -63.3(3)
N2 C24 C31 C25 117.5(3)
C11 C10 C32 C14 0.0(4)
C11 C10 C32 C1 176.5(3)
C13 C14 C32 C10 1.4(4)
C13 C14 C32 C1 -175.0(2)
N1 C1 C32 C10 -58.6(3)
C2 C1 C32 C10 122.8(3)
N1 C1 C32 C14 117.9(3)
C2 C1 C32 C14 -60.8(3)
C8 C9 N1 C1 1.7(4)
C2 C1 N1 C9 4.7(4)
C32 C1 N1 C9 -174.0(2)
C17 C16 N2 C24 0.8(4)
C23 C24 N2 C16 5.3(4)
C31 C24 N2 C16 -175.4(2)
C1 C2 S1 C15 -95.8(2)
C3 C2 S1 C15 83.6(2)
F5 C15 S1 C2 -174.0(2)
F4 C15 S1 C2 66.6(2)
F6 C15 S1 C2 -54.1(2)
C24 C23 S2 C30 -92.2(2)
C22 C23 S2 C30 87.1(2)
F3 C30 S2 C23 65.6(3)
F1 C30 S2 C23 -56.7(2)
F2 C30 S2 C23 -175.0(2)
